data_2229743
loop_
_publ_author_name
'Rida, Mohamed'
'Essassi, El Mokhtar'
'Massip, St\'ephane'
'Lazar, Sa\"id'
'Zouihri, Hafid'

_publ_section_title
;
 <i>rac</i>-(3<i>S</i>,4<i>S</i>)-3-Hydroxy-4-phenyl-1-[(<i>S</i>)-(3-phenyl-4,5-dihydro-1,2-oxazol-5-yl)methyl]-4,5-dihydro-1<i>H</i>-1,5-benzodiazepin-2(3<i>H</i>)-one
;
_journal_coeditor_code LD2003
_journal_issue 4
_journal_name_full 'Acta Crystallographica Section E'
_journal_page_first o945
_journal_page_last o946
_journal_paper_doi 10.1107/S1600536811010129
_journal_volume 67
_journal_year 2011
_chemical_formula_iupac 'C25 H23 N3 O3'
_chemical_formula_moiety 'C25 H23 N3 O3'
_chemical_formula_sum 'C25 H23 N3 O3'
_chemical_formula_weight 413.46
_chemical_name_systematic
;
<i>rac</i>-(3<i>S</i>,4<i>S</i>)-3-Hydroxy-4-phenyl-1-[(<i>S</i>)-(3-phenyl-
4,5-dihydro-1,2-oxazol-5-yl)methyl]-4,5-dihydro-1<i>H</i>-1,5-benzodiazepin-
2(3<i>H</i>)-one
;
_space_group_IT_number 2
_symmetry_cell_setting triclinic
_symmetry_space_group_name_Hall '-P 1'
_symmetry_space_group_name_H-M 'P -1'
_atom_sites_solution_hydrogens geom
_atom_sites_solution_primary direct
_atom_sites_solution_secondary difmap
_audit_creation_method SHELXL-97
_cell_angle_alpha 95.373(10)
_cell_angle_beta 102.433(10)
_cell_angle_gamma 100.03(2)
_cell_formula_units_Z 2
_cell_length_a 8.981(2)
_cell_length_b 9.044(2)
_cell_length_c 13.6850(10)
_cell_measurement_reflns_used 25
_cell_measurement_temperature 293(2)
_cell_measurement_theta_max 35
_cell_measurement_theta_min 25
_cell_volume 1058.9(4)
_computing_cell_refinement 'CAD-4 Software (Enraf--Nonius, 1989)'
_computing_data_collection 'CAD-4 Software (Enraf--Nonius, 1989)'
_computing_data_reduction 'CAD-4 Software (Enraf--Nonius, 1989)'
_computing_molecular_graphics 'PLATON (Spek, 2009)'
_computing_publication_material 'publCIF (Westrip, 2010)'
_computing_structure_refinement 'SHELXL97 (Sheldrick, 2008)'
_computing_structure_solution 'SHELXS97 (Sheldrick, 2008)'
_diffrn_ambient_temperature 293(2)
_diffrn_measured_fraction_theta_full 0.996
_diffrn_measured_fraction_theta_max 0.996
_diffrn_measurement_device_type 'Enraf--Nonius CAD-4'
_diffrn_measurement_method \w-2\q
_diffrn_radiation_monochromator graphite
_diffrn_radiation_source 'fine-focus sealed tube'
_diffrn_radiation_type CuK\a
_diffrn_radiation_wavelength 1.54180
_diffrn_reflns_av_R_equivalents 0.0000
_diffrn_reflns_av_sigmaI/netI 0.0099
_diffrn_reflns_limit_h_max 10
_diffrn_reflns_limit_h_min -10
_diffrn_reflns_limit_k_max 10
_diffrn_reflns_limit_k_min -10
_diffrn_reflns_limit_l_max 16
_diffrn_reflns_limit_l_min 0
_diffrn_reflns_number 3584
_diffrn_reflns_theta_full 64.92
_diffrn_reflns_theta_max 64.92
_diffrn_reflns_theta_min 5.01
_diffrn_standards_decay_% 0
_diffrn_standards_interval_time 90
_diffrn_standards_number 2
_exptl_absorpt_coefficient_mu 0.698
_exptl_absorpt_correction_T_max 0.9463
_exptl_absorpt_correction_T_min 0.9026
_exptl_absorpt_correction_type psi-scan
_exptl_absorpt_process_details '(North <i>et al.</i>, 1968)'
_exptl_crystal_colour colourless
_exptl_crystal_density_diffrn 1.297
_exptl_crystal_density_method 'not measured'
_exptl_crystal_description prism
_exptl_crystal_F_000 436
_exptl_crystal_size_max 0.15
_exptl_crystal_size_mid 0.10
_exptl_crystal_size_min 0.08
_refine_diff_density_max 0.203
_refine_diff_density_min -0.172
_refine_ls_extinction_coef 0.086(5)
_refine_ls_extinction_expression Fc^*^=kFc[1+0.001xFc^2^\l^3^/sin(2\q)]^-1/4^
_refine_ls_extinction_method 'SHELXL97 (Sheldrick, 2008)'
_refine_ls_goodness_of_fit_ref 1.045
_refine_ls_hydrogen_treatment mixed
_refine_ls_matrix_type full
_refine_ls_number_parameters 286
_refine_ls_number_reflns 3584
_refine_ls_number_restraints 1
_refine_ls_restrained_S_all 1.045
_refine_ls_R_factor_all 0.0545
_refine_ls_R_factor_gt 0.0503
_refine_ls_shift/su_max 0.005
_refine_ls_shift/su_mean 0.000
_refine_ls_structure_factor_coef Fsqd
_refine_ls_weighting_details 'calc w=1/[\s^2^(Fo^2^)+(0.0902P)^2^+0.3630P] where P=(Fo^2^+2Fc^2^)/3'
_refine_ls_weighting_scheme calc
_refine_ls_wR_factor_gt 0.1527
_refine_ls_wR_factor_ref 0.1573
_reflns_number_gt 3232
_reflns_number_total 3584
_reflns_threshold_expression I>2\s(I)
_cod_data_source_file ld2003.cif
_cod_data_source_block I
_cod_original_cell_volume 1058.9(3)
_cod_database_code 2229743
_cod_database_fobs_code 2229743

loop_
_space_group_symop_id
_space_group_symop_operation_xyz
1 'x, y, z'
2 '-x, -y, -z'

loop_
_atom_site_type_symbol
_atom_site_label
_atom_site_fract_x
_atom_site_fract_y
_atom_site_fract_z
_atom_site_U_iso_or_equiv
_atom_site_adp_type
_atom_site_calc_flag
_atom_site_refinement_flags
_atom_site_occupancy
_atom_site_disorder_assembly
_atom_site_disorder_group
O O14 -0.14283(18) 0.8107(2) 0.54940(13) 0.0717(5) Uani d . 1 . .
O O15 0.1367(2) 0.8258(3) 0.51556(12) 0.0931(7) Uani d . 1 . .
O O22 0.45964(14) 1.08367(16) 0.74426(11) 0.0562(4) Uani d . 1 . .
N N10 0.25123(17) 0.78999(18) 0.67247(11) 0.0479(4) Uani d . 1 . .
N N13 0.0378(2) 0.52139(19) 0.67025(15) 0.0621(5) Uani d D 1 . .
N N23 0.61410(18) 1.11628(19) 0.80393(13) 0.0534(4) Uani d . 1 . .
C C1 -0.2338(2) 0.5566(2) 0.66492(17) 0.0546(5) Uani d . 1 . .
C C2 -0.2327(3) 0.6165(3) 0.76241(19) 0.0742(7) Uani d . 1 . .
C C3 -0.3594(3) 0.5798(4) 0.8033(2) 0.0860(8) Uani d . 1 . .
C C4 -0.4916(3) 0.4842(3) 0.7485(3) 0.0888(9) Uani d . 1 . .
C C5 -0.4981(3) 0.4269(3) 0.6516(3) 0.0944(10) Uani d . 1 . .
C C6 -0.3691(3) 0.4630(3) 0.6095(2) 0.0768(7) Uani d . 1 . .
C C7 -0.0924(2) 0.5884(2) 0.62070(16) 0.0550(5) Uani d . 1 . .
C C8 -0.0343(2) 0.7579(2) 0.62179(15) 0.0521(5) Uani d . 1 . .
C C9 0.1256(2) 0.7912(2) 0.59864(14) 0.0560(5) Uani d . 1 . .
C C11 0.2384(2) 0.7330(2) 0.76507(14) 0.0478(5) Uani d . 1 . .
C C12 0.1330(2) 0.5989(2) 0.76299(17) 0.0543(5) Uani d . 1 . .
C C16 0.3373(3) 0.8063(3) 0.85519(15) 0.0599(5) Uani d . 1 . .
C C17 0.3345(3) 0.7461(4) 0.94383(18) 0.0787(8) Uani d . 1 . .
C C18 0.2311(4) 0.6129(4) 0.9423(2) 0.0884(9) Uani d . 1 . .
C C19 0.1311(3) 0.5418(3) 0.8540(2) 0.0733(7) Uani d . 1 . .
C C20 0.4057(2) 0.8317(2) 0.65084(14) 0.0497(5) Uani d . 1 . .
C C21 0.4573(2) 0.9998(2) 0.64844(14) 0.0492(5) Uani d . 1 . .
C C24 0.7062(2) 1.0913(2) 0.74752(14) 0.0455(4) Uani d . 1 . .
C C25 0.6252(2) 1.0381(2) 0.63910(14) 0.0505(5) Uani d . 1 . .
C C26 0.8751(2) 1.1172(2) 0.78925(14) 0.0460(4) Uani d . 1 . .
C C27 0.9750(2) 1.1281(2) 0.72391(16) 0.0529(5) Uani d . 1 . .
C C28 1.1338(2) 1.1536(3) 0.76154(19) 0.0634(6) Uani d . 1 . .
C C29 1.1953(3) 1.1658(3) 0.8629(2) 0.0721(7) Uani d . 1 . .
C C30 1.0978(3) 1.1550(3) 0.92885(19) 0.0741(7) Uani d . 1 . .
C C31 0.9385(3) 1.1308(3) 0.89236(16) 0.0611(5) Uani d . 1 . .
H H2 -0.1443 0.6829 0.8010 0.089 Uiso calc R 1 . .
H H3 -0.3548 0.6208 0.8691 0.103 Uiso calc R 1 . .
H H4 -0.5762 0.4584 0.7768 0.107 Uiso calc R 1 . .
H H5 -0.5886 0.3635 0.6131 0.113 Uiso calc R 1 . .
H H6 -0.3752 0.4230 0.5433 0.092 Uiso calc R 1 . .
H H7 -0.1244 0.5420 0.5498 0.066 Uiso calc R 1 . .
H H8 -0.0283 0.8109 0.6888 0.062 Uiso calc R 1 . .
H H13 0.001(3) 0.421(2) 0.677(2) 0.090(8) Uiso d D 1 . .
H H14 -0.1016 0.8399 0.5048 0.108 Uiso calc R 1 . .
H H16 0.4058 0.8964 0.8559 0.072 Uiso calc R 1 . .
H H17 0.4016 0.7947 1.0042 0.094 Uiso calc R 1 . .
H H18 0.2296 0.5714 1.0018 0.106 Uiso calc R 1 . .
H H19 0.0603 0.4538 0.8546 0.088 Uiso calc R 1 . .
H H20a 0.4042 0.7770 0.5861 0.060 Uiso calc R 1 . .
H H20b 0.4817 0.7994 0.7018 0.060 Uiso calc R 1 . .
H H21 0.3879 1.0336 0.5932 0.059 Uiso calc R 1 . .
H H25a 0.6590 0.9496 0.6126 0.061 Uiso calc R 1 . .
H H25b 0.6403 1.1174 0.5971 0.061 Uiso calc R 1 . .
H H27 0.9342 1.1181 0.6546 0.064 Uiso calc R 1 . .
H H28 1.1996 1.1626 0.7175 0.076 Uiso calc R 1 . .
H H29 1.3025 1.1813 0.8877 0.086 Uiso calc R 1 . .
H H30 1.1397 1.1641 0.9980 0.089 Uiso calc R 1 . .
H H31 0.8735 1.1235 0.9370 0.073 Uiso calc R 1 . .

loop_
_atom_site_aniso_label
_atom_site_aniso_U_11
_atom_site_aniso_U_22
_atom_site_aniso_U_33
_atom_site_aniso_U_12
_atom_site_aniso_U_13
_atom_site_aniso_U_23
O14 0.0543(9) 0.0779(11) 0.0738(11) 0.0015(7) -0.0006(7) 0.0224(8)
O15 0.0587(10) 0.1559(19) 0.0490(9) -0.0199(10) 0.0048(7) 0.0315(10)
O22 0.0372(7) 0.0582(8) 0.0719(9) 0.0069(6) 0.0176(6) -0.0036(6)
N10 0.0436(8) 0.0540(9) 0.0424(8) -0.0008(7) 0.0114(6) 0.0051(6)
N13 0.0544(10) 0.0427(9) 0.0903(13) 0.0053(7) 0.0271(9) -0.0003(9)
N23 0.0422(9) 0.0560(9) 0.0592(10) 0.0041(7) 0.0155(7) -0.0031(7)
C1 0.0456(10) 0.0480(10) 0.0690(13) 0.0034(8) 0.0147(9) 0.0102(9)
C2 0.0495(12) 0.1070(19) 0.0675(14) 0.0148(12) 0.0178(10) 0.0111(13)
C3 0.0662(16) 0.125(2) 0.0872(18) 0.0373(16) 0.0352(14) 0.0422(17)
C4 0.0687(17) 0.0772(17) 0.146(3) 0.0275(14) 0.0540(18) 0.0518(18)
C5 0.0519(14) 0.0548(14) 0.171(3) -0.0052(11) 0.0279(17) 0.0121(17)
C6 0.0554(13) 0.0520(12) 0.113(2) -0.0036(10) 0.0177(13) -0.0087(12)
C7 0.0489(11) 0.0520(11) 0.0580(11) -0.0035(8) 0.0162(9) -0.0055(9)
C8 0.0445(10) 0.0541(11) 0.0518(11) -0.0007(8) 0.0082(8) 0.0049(8)
C9 0.0467(11) 0.0674(12) 0.0446(10) -0.0082(9) 0.0066(8) 0.0070(9)
C11 0.0475(10) 0.0532(10) 0.0479(10) 0.0138(8) 0.0178(8) 0.0106(8)
C12 0.0527(11) 0.0506(11) 0.0713(13) 0.0198(9) 0.0284(10) 0.0173(9)
C16 0.0611(12) 0.0728(13) 0.0478(11) 0.0184(10) 0.0133(9) 0.0085(9)
C17 0.0833(17) 0.113(2) 0.0503(13) 0.0401(16) 0.0175(11) 0.0187(13)
C18 0.103(2) 0.115(2) 0.0788(18) 0.0539(19) 0.0466(17) 0.0552(17)
C19 0.0775(16) 0.0741(15) 0.0921(19) 0.0343(13) 0.0428(14) 0.0422(14)
C20 0.0439(10) 0.0563(11) 0.0471(10) 0.0031(8) 0.0152(8) 0.0016(8)
C21 0.0375(9) 0.0577(11) 0.0511(10) 0.0055(8) 0.0104(8) 0.0083(8)
C24 0.0401(9) 0.0447(9) 0.0519(10) 0.0050(7) 0.0147(8) 0.0056(7)
C25 0.0389(10) 0.0609(11) 0.0508(10) 0.0030(8) 0.0136(8) 0.0092(8)
C26 0.0398(9) 0.0439(9) 0.0531(10) 0.0051(7) 0.0110(8) 0.0069(8)
C27 0.0437(10) 0.0561(11) 0.0585(11) 0.0078(8) 0.0141(9) 0.0046(9)
C28 0.0406(10) 0.0675(13) 0.0827(15) 0.0112(9) 0.0182(10) 0.0046(11)
C29 0.0412(11) 0.0707(14) 0.0983(19) 0.0137(10) 0.0022(11) 0.0102(13)
C30 0.0646(14) 0.0812(16) 0.0663(14) 0.0123(12) -0.0075(11) 0.0163(12)
C31 0.0546(12) 0.0712(13) 0.0562(12) 0.0088(10) 0.0104(9) 0.0155(10)

loop_
_atom_type_symbol
_atom_type_description
_atom_type_scat_dispersion_real
_atom_type_scat_dispersion_imag
_atom_type_scat_source
C C 0.0181 0.0091 'International Tables Vol C Tables 4.2.6.8 and 6.1.1.4'
H H 0.0000 0.0000 'International Tables Vol C Tables 4.2.6.8 and 6.1.1.4'
N N 0.0311 0.0180 'International Tables Vol C Tables 4.2.6.8 and 6.1.1.4'
O O 0.0492 0.0322 'International Tables Vol C Tables 4.2.6.8 and 6.1.1.4'

loop_
_geom_angle_atom_site_label_1
_geom_angle_atom_site_label_2
_geom_angle_atom_site_label_3
_geom_angle_site_symmetry_1
_geom_angle_site_symmetry_2
_geom_angle_site_symmetry_3
_geom_angle
_geom_angle_publ_flag
C8 O14 H14 . . . 109.00 no
N23 O22 C21 . . . 108.51(14) no
C9 N10 C11 . . . 122.14(16) no
C9 N10 C20 . . . 117.82(15) no
C11 N10 C20 . . . 119.62(15) no
C7 N13 C12 . . . 117.66(16) no
C7 N13 H13 . . . 109.8(17) no
C12 N13 H13 . . . 110.1(16) no
O22 N23 C24 . . . 108.88(16) no
C2 C1 C6 . . . 117.1(2) no
C2 C1 C7 . . . 122.4(2) no
C6 C1 C7 . . . 120.5(2) no
C1 C2 C3 . . . 121.6(2) no
C1 C2 H2 . . . 119.00 no
C3 C2 H2 . . . 119.00 no
C2 C3 C4 . . . 120.8(3) no
C2 C3 H3 . . . 120.00 no
C4 C3 H3 . . . 120.00 no
C3 C4 C5 . . . 119.1(3) no
C3 C4 H4 . . . 120.00 no
C5 C4 H4 . . . 120.00 no
C4 C5 C6 . . . 120.5(3) no
C4 C5 H5 . . . 120.00 no
C6 C5 H5 . . . 120.00 no
C1 C6 C5 . . . 120.9(3) no
C1 C6 H6 . . . 120.00 no
C5 C6 H6 . . . 120.00 no
N13 C7 C1 . . . 113.45(17) no
N13 C7 C8 . . . 109.22(16) no
N13 C7 H7 . . . 107.00 no
C1 C7 C8 . . . 112.31(15) no
C1 C7 H7 . . . 107.00 no
C8 C7 H7 . . . 107.00 no
O14 C8 C7 . . . 108.40(16) no
O14 C8 C9 . . . 109.81(16) no
O14 C8 H8 . . . 109.00 no
C7 C8 C9 . . . 112.00(15) no
C7 C8 H8 . . . 109.00 no
C9 C8 H8 . . . 109.00 no
O15 C9 N10 . . . 122.11(18) no
O15 C9 C8 . . . 119.30(18) no
N10 C9 C8 . . . 118.48(16) no
N10 C11 C12 . . . 119.65(17) no
N10 C11 C16 . . . 119.64(18) no
C12 C11 C16 . . . 120.59(19) no
N13 C12 C11 . . . 120.15(19) no
N13 C12 C19 . . . 121.85(19) no
C11 C12 C19 . . . 117.9(2) no
C11 C16 C17 . . . 120.3(2) no
C11 C16 H16 . . . 120.00 no
C17 C16 H16 . . . 120.00 no
C16 C17 C18 . . . 119.5(2) no
C16 C17 H17 . . . 120.00 no
C18 C17 H17 . . . 120.00 no
C17 C18 C19 . . . 120.5(3) no
C17 C18 H18 . . . 120.00 no
C19 C18 H18 . . . 120.00 no
C12 C19 C18 . . . 121.2(3) no
C12 C19 H19 . . . 119.00 no
C18 C19 H19 . . . 119.00 no
N10 C20 C21 . . . 114.08(15) no
N10 C20 H20a . . . 109.00 no
N10 C20 H20b . . . 109.00 no
C21 C20 H20a . . . 109.00 no
C21 C20 H20b . . . 109.00 no
H20a C20 H20b . . . 108.00 no
O22 C21 C20 . . . 109.67(15) no
O22 C21 C25 . . . 103.98(14) no
O22 C21 H21 . . . 110.00 no
C20 C21 C25 . . . 111.47(15) no
C20 C21 H21 . . . 111.00 no
C25 C21 H21 . . . 111.00 no
N23 C24 C25 . . . 113.70(17) no
N23 C24 C26 . . . 120.91(17) no
C25 C24 C26 . . . 125.39(16) no
C21 C25 C24 . . . 100.10(15) no
C21 C25 H25a . . . 112.00 no
C21 C25 H25b . . . 112.00 no
C24 C25 H25a . . . 112.00 no
C24 C25 H25b . . . 112.00 no
H25a C25 H25b . . . 109.00 no
C24 C26 C27 . . . 119.42(17) no
C24 C26 C31 . . . 121.77(19) no
C27 C26 C31 . . . 118.82(19) no
C26 C27 C28 . . . 120.3(2) no
C26 C27 H27 . . . 120.00 no
C28 C27 H27 . . . 120.00 no
C27 C28 C29 . . . 120.5(2) no
C27 C28 H28 . . . 120.00 no
C29 C28 H28 . . . 120.00 no
C28 C29 C30 . . . 119.9(2) no
C28 C29 H29 . . . 120.00 no
C30 C29 H29 . . . 120.00 no
C29 C30 C31 . . . 120.3(2) no
C29 C30 H30 . . . 120.00 no
C31 C30 H30 . . . 120.00 no
C26 C31 C30 . . . 120.2(2) no
C26 C31 H31 . . . 120.00 no
C30 C31 H31 . . . 120.00 no

loop_
_geom_bond_atom_site_label_1
_geom_bond_atom_site_label_2
_geom_bond_site_symmetry_1
_geom_bond_site_symmetry_2
_geom_bond_distance
_geom_bond_publ_flag
O14 C8 . . 1.412(3) no
O14 H14 . . 0.8200 no
O15 C9 . . 1.227(3) no
O22 N23 . . 1.415(2) no
O22 C21 . . 1.446(2) no
N10 C9 . . 1.345(2) no
N10 C11 . . 1.432(2) no
N10 C20 . . 1.473(2) no
N13 C7 . . 1.475(3) no
N13 C12 . . 1.411(3) no
N13 H13 . . 0.931(19) no
N23 C24 . . 1.280(3) no
C1 C2 . . 1.390(3) no
C1 C6 . . 1.376(3) no
C1 C7 . . 1.516(3) no
C2 C3 . . 1.377(4) no
C2 H2 . . 0.9300 no
C3 C4 . . 1.363(4) no
C3 H3 . . 0.9300 no
C4 C5 . . 1.363(5) no
C4 H4 . . 0.9300 no
C5 C6 . . 1.404(4) no
C5 H5 . . 0.9300 no
C6 H6 . . 0.9300 no
C7 C8 . . 1.529(3) no
C7 H7 . . 0.9800 no
C8 C9 . . 1.522(3) no
C8 H8 . . 0.9800 no
C11 C12 . . 1.396(3) no
C11 C16 . . 1.386(3) no
C12 C19 . . 1.395(3) no
C16 C17 . . 1.379(4) no
C16 H16 . . 0.9300 no
C17 C18 . . 1.383(5) no
C17 H17 . . 0.9300 no
C18 C19 . . 1.366(4) no
C18 H18 . . 0.9300 no
C19 H19 . . 0.9300 no
C20 C21 . . 1.516(3) no
C20 H20a . . 0.9700 no
C20 H20b . . 0.9700 no
C21 C25 . . 1.523(3) no
C21 H21 . . 0.9800 no
C24 C25 . . 1.497(3) no
C24 C26 . . 1.470(3) no
C25 H25a . . 0.9700 no
C25 H25b . . 0.9700 no
C26 C27 . . 1.395(3) no
C26 C31 . . 1.388(3) no
C27 C28 . . 1.378(3) no
C27 H27 . . 0.9300 no
C28 C29 . . 1.364(4) no
C28 H28 . . 0.9300 no
C29 C30 . . 1.385(4) no
C29 H29 . . 0.9300 no
C30 C31 . . 1.381(4) no
C30 H30 . . 0.9300 no
C31 H31 . . 0.9300 no

loop_
_geom_hbond_atom_site_label_D
_geom_hbond_atom_site_label_H
_geom_hbond_atom_site_label_A
_geom_hbond_site_symmetry_A
_geom_hbond_distance_DH
_geom_hbond_distance_HA
_geom_hbond_distance_DA
_geom_hbond_angle_DHA
_geom_hbond_publ_flag
O14 H14 O15 . 0.82 2.14 2.632(3) 118 yes
C16 H16 O22 . 0.93 2.44 3.206(3) 140 yes
C25 H25a O14 1_655 0.97 2.59 3.493(3) 154 yes
C27 H27 O15 2_676 0.93 2.40 3.302(3) 162 yes
C28 H28 O22 1_655 0.93 2.52 3.152(2) 125 yes
C19 H19 Cg4 1_445 0.93 2.78 3.534(3) 139 yes
N13 H13 Cg4 1_445 0.931(19) 2.766(19) 3.671(3) 164 yes

loop_
_geom_torsion_atom_site_label_1
_geom_torsion_atom_site_label_2
_geom_torsion_atom_site_label_3
_geom_torsion_atom_site_label_4
_geom_torsion_site_symmetry_1
_geom_torsion_site_symmetry_2
_geom_torsion_site_symmetry_3
_geom_torsion_site_symmetry_4
_geom_torsion
_geom_torsion_publ_flag
O14 C8 C9 O15 . . . . -15.0(3) no
O14 C8 C9 N10 . . . . 161.30(17) no
O22 N23 C24 C25 . . . . 0.4(2) no
O22 N23 C24 C26 . . . . 179.36(16) no
O22 C21 C25 C24 . . . . 20.06(17) no
N10 C11 C12 N13 . . . . -1.1(3) no
N10 C11 C12 C19 . . . . 175.89(19) no
N10 C11 C16 C17 . . . . -174.9(2) no
N10 C20 C21 O22 . . . . 58.2(2) no
N10 C20 C21 C25 . . . . 172.78(15) no
N13 C7 C8 O14 . . . . 162.39(16) no
N13 C7 C8 C9 . . . . 41.1(2) no
N13 C12 C19 C18 . . . . 175.7(3) no
N23 O22 C21 C20 . . . . 97.71(17) no
N23 O22 C21 C25 . . . . -21.61(18) no
N23 C24 C25 C21 . . . . -13.3(2) no
N23 C24 C26 C27 . . . . -163.20(18) no
N23 C24 C26 C31 . . . . 17.0(3) no
C1 C2 C3 C4 . . . . -0.8(5) no
C1 C7 C8 O14 . . . . -70.8(2) no
C1 C7 C8 C9 . . . . 167.85(17) no
C2 C1 C6 C5 . . . . -1.8(4) no
C2 C1 C7 N13 . . . . 67.0(3) no
C2 C1 C7 C8 . . . . -57.4(3) no
C2 C3 C4 C5 . . . . -1.1(5) no
C3 C4 C5 C6 . . . . 1.5(4) no
C4 C5 C6 C1 . . . . 0.0(4) no
C6 C1 C2 C3 . . . . 2.2(4) no
C6 C1 C7 N13 . . . . -111.5(2) no
C6 C1 C7 C8 . . . . 124.0(2) no
C7 N13 C12 C11 . . . . -73.2(2) no
C7 N13 C12 C19 . . . . 110.0(2) no
C7 C1 C2 C3 . . . . -176.4(2) no
C7 C1 C6 C5 . . . . 176.8(2) no
C7 C8 C9 O15 . . . . 105.5(2) no
C7 C8 C9 N10 . . . . -78.2(2) no
C9 N10 C11 C12 . . . . 42.8(3) no
C9 N10 C11 C16 . . . . -141.1(2) no
C9 N10 C20 C21 . . . . 74.2(2) no
C11 N10 C9 O15 . . . . -172.6(2) no
C11 N10 C9 C8 . . . . 11.3(3) no
C11 N10 C20 C21 . . . . -113.19(18) no
C11 C12 C19 C18 . . . . -1.2(4) no
C11 C16 C17 C18 . . . . -0.7(4) no
C12 N13 C7 C1 . . . . -79.9(2) no
C12 N13 C7 C8 . . . . 46.2(2) no
C12 C11 C16 C17 . . . . 1.1(4) no
C16 C11 C12 N13 . . . . -177.1(2) no
C16 C11 C12 C19 . . . . -0.1(3) no
C16 C17 C18 C19 . . . . -0.7(5) no
C17 C18 C19 C12 . . . . 1.7(5) no
C20 N10 C9 O15 . . . . -0.1(3) no
C20 N10 C9 C8 . . . . -176.28(15) no
C20 N10 C11 C12 . . . . -129.51(19) no
C20 N10 C11 C16 . . . . 46.5(3) no
C20 C21 C25 C24 . . . . -98.02(17) no
C21 O22 N23 C24 . . . . 13.9(2) no
C24 C26 C27 C28 . . . . 179.47(19) no
C24 C26 C31 C30 . . . . 180.0(2) no
C25 C24 C26 C27 . . . . 15.6(3) no
C25 C24 C26 C31 . . . . -164.2(2) no
C26 C24 C25 C21 . . . . 167.78(17) no
C26 C27 C28 C29 . . . . 1.2(4) no
C27 C26 C31 C30 . . . . 0.1(3) no
C27 C28 C29 C30 . . . . -1.1(4) no
C28 C29 C30 C31 . . . . 0.5(4) no
C29 C30 C31 C26 . . . . 0.0(4) no
C31 C26 C27 C28 . . . . -0.7(3) no
